data_4307465
loop_
_publ_author_name
'Haiyang He'
'Malgorzata Lipowska'
'Xiaolong Xu'
'Andrew T. Taylor'
'Luigi G. Marzilli'

_publ_section_title
;
Rhenium Analogues of Promising Renal Imaging Agents with a
{99mTc(CO)3}+ Core Bound to Cysteine-Derived Dipeptides, Including
Lanthionine
;
_journal_name_full 'Inorganic Chemistry'
_journal_page_first 3385
_journal_page_last 3394
_journal_paper_doi 10.1021/ic0619299
_journal_volume 46
_journal_year 2007
_chemical_formula_moiety '[C9 H11 N2 O7 Re S], [H2 O]'
_chemical_formula_sum 'C9 H13 N2 O8 Re S'
_chemical_formula_weight 495.47
_chemical_name_systematic
;

 ?

;
_space_group_IT_number 2
_symmetry_cell_setting triclinic
_symmetry_space_group_name_Hall '-P 1'
_symmetry_space_group_name_H-M 'P -1'
_atom_sites_solution_hydrogens geom
_atom_sites_solution_primary direct
_atom_sites_solution_secondary difmap
_audit_creation_method SHELXL-97
_cell_angle_alpha 77.872(2)
_cell_angle_beta 78.388(2)
_cell_angle_gamma 73.174(2)
_cell_formula_units_Z 2
_cell_length_a 8.0524(3)
_cell_length_b 8.5267(3)
_cell_length_c 10.9700(4)
_cell_measurement_reflns_used 2261
_cell_measurement_temperature 173(2)
_cell_measurement_theta_max 66.35
_cell_measurement_theta_min 4.17
_cell_volume 696.88(4)
_computing_cell_refinement 'Bruker SMART'
_computing_data_collection 'Bruker SMART'
_computing_data_reduction 'Bruker SAINT'
_computing_molecular_graphics 'Bruker SHELXTL'
_computing_publication_material 'Bruker SHELXTL'
_computing_structure_refinement 'SHELXL-97 (Sheldrick, 1997)'
_computing_structure_solution 'SHELXS-97 (Sheldrick, 1990)'
_diffrn_ambient_temperature 173(2)
_diffrn_measured_fraction_theta_full 0.709
_diffrn_measured_fraction_theta_max 0.709
_diffrn_measurement_device_type 'CCD area detector'
_diffrn_measurement_method 'phi and omega scans'
_diffrn_radiation_monochromator graphite
_diffrn_radiation_source 'fine-focus sealed tube'
_diffrn_radiation_type CuK\a
_diffrn_radiation_wavelength 1.54178
_diffrn_reflns_av_R_equivalents 0.0142
_diffrn_reflns_av_sigmaI/netI 0.0258
_diffrn_reflns_limit_h_max 8
_diffrn_reflns_limit_h_min -9
_diffrn_reflns_limit_k_max 9
_diffrn_reflns_limit_k_min -8
_diffrn_reflns_limit_l_max 12
_diffrn_reflns_limit_l_min -8
_diffrn_reflns_number 2637
_diffrn_reflns_theta_full 66.35
_diffrn_reflns_theta_max 66.35
_diffrn_reflns_theta_min 4.17
_exptl_absorpt_coefficient_mu 18.874
_exptl_absorpt_correction_T_max 0.7040
_exptl_absorpt_correction_T_min 0.2814
_exptl_absorpt_correction_type multi-scan
_exptl_absorpt_process_details 'SADABS V2.10, Sheldrick 2003'
_exptl_crystal_colour colorless
_exptl_crystal_density_diffrn 2.361
_exptl_crystal_density_method 'not measured'
_exptl_crystal_description thin
_exptl_crystal_F_000 472
_exptl_crystal_size_max 0.09
_exptl_crystal_size_mid 0.06
_exptl_crystal_size_min 0.02
_refine_diff_density_max 1.485
_refine_diff_density_min -1.321
_refine_diff_density_rms 0.222
_refine_ls_extinction_method none
_refine_ls_goodness_of_fit_ref 1.057
_refine_ls_hydrogen_treatment constr
_refine_ls_matrix_type full
_refine_ls_number_parameters 191
_refine_ls_number_reflns 1732
_refine_ls_number_restraints 0
_refine_ls_restrained_S_all 1.057
_refine_ls_R_factor_all 0.0329
_refine_ls_R_factor_gt 0.0304
_refine_ls_shift/su_max 0.000
_refine_ls_shift/su_mean 0.000
_refine_ls_structure_factor_coef Fsqd
_refine_ls_weighting_details 'calc w=1/[\s^2^(Fo^2^)+(0.0740P)^2^+0.0000P] where P=(Fo^2^+2Fc^2^)/3'
_refine_ls_weighting_scheme calc
_refine_ls_wR_factor_gt 0.0878
_refine_ls_wR_factor_ref 0.0894
_reflns_number_gt 1626
_reflns_number_total 1732
_reflns_threshold_expression >2sigma(I)
_cod_data_source_file ic0619299si20061009_030236_2.cif
_cod_data_source_block 1b
_cod_depositor_comments
;
The following automatic conversions were performed:
'_symmetry_cell_setting' value 'Triclinic' changed to 'triclinic'
according to '/home/saulius/struct/CIF-dictionaries/cif_core.dic'
dictionary named 'cif_core.dic' version 2.4.1 from 2010-06-29.

Automatic conversion script
Id: cif_fix_enum 1527 2010-12-29 10:47:43Z saulius 
;
_cod_database_code 4307465

loop_
_symmetry_equiv_pos_as_xyz
'x, y, z'
'-x, -y, -z'

loop_
_atom_site_label
_atom_site_type_symbol
_atom_site_fract_x
_atom_site_fract_y
_atom_site_fract_z
_atom_site_U_iso_or_equiv
_atom_site_adp_type
_atom_site_occupancy
_atom_site_symmetry_multiplicity
_atom_site_calc_flag
_atom_site_refinement_flags
_atom_site_disorder_assembly
_atom_site_disorder_group
Re1 Re 0.13976(4) 0.67498(4) 0.72807(3) 0.01429(16) Uani 1 1 d . . .
C1 C -0.0315(12) 0.8193(10) 0.6305(9) 0.025(2) Uani 1 1 d . . .
C2 C -0.0479(10) 0.6039(9) 0.8454(8) 0.0149(17) Uani 1 1 d . . .
C3 C 0.1604(11) 0.5037(11) 0.6350(9) 0.025(2) Uani 1 1 d . . .
C4 C 0.5228(10) 0.4797(9) 0.7554(8) 0.0183(18) Uani 1 1 d . . .
H4 H 0.5152 0.4220 0.6870 0.022 Uiso 1 1 calc R . .
C5 C 0.5713(11) 0.6404(10) 0.6938(8) 0.0233(19) Uani 1 1 d . . .
H5A H 0.6820 0.6165 0.6341 0.028 Uiso 1 1 calc R . .
H5B H 0.5894 0.6961 0.7589 0.028 Uiso 1 1 calc R . .
C6 C 0.3463(11) 0.9672(10) 0.6749(8) 0.0194(18) Uani 1 1 d . . .
H6A H 0.4556 1.0035 0.6621 0.023 Uiso 1 1 calc R . .
H6B H 0.2604 1.0557 0.6290 0.023 Uiso 1 1 calc R . .
C7 C 0.2744(10) 0.9463(9) 0.8138(8) 0.0184(18) Uani 1 1 d . . .
H7 H 0.3697 0.8707 0.8605 0.022 Uiso 1 1 calc R . .
C8 C 0.2227(11) 1.1168(9) 0.8588(8) 0.0208(19) Uani 1 1 d . . .
C9 C 0.6645(10) 0.3660(9) 0.8305(8) 0.0168(18) Uani 1 1 d . . .
N1 N 0.3496(8) 0.5140(8) 0.8349(6) 0.0162(14) Uani 1 1 d . . .
H1A H 0.3553 0.5644 0.8997 0.019 Uiso 1 1 calc R . .
H1B H 0.3219 0.4151 0.8698 0.019 Uiso 1 1 calc R . .
N2 N 0.1251(9) 0.8700(8) 0.8408(7) 0.0215(16) Uani 1 1 d . . .
H2A H 0.0248 0.9533 0.8286 0.026 Uiso 1 1 calc R . .
H2B H 0.1131 0.8239 0.9248 0.026 Uiso 1 1 calc R . .
O1 O -0.1406(8) 0.9039(7) 0.5697(6) 0.0353(16) Uani 1 1 d . . .
O2 O -0.1597(8) 0.5687(7) 0.9170(6) 0.0252(14) Uani 1 1 d . . .
O3 O 0.1713(8) 0.3977(7) 0.5794(6) 0.0333(16) Uani 1 1 d . . .
O4 O 0.6397(7) 0.3260(6) 0.9433(5) 0.0212(14) Uani 1 1 d . . .
O5 O 0.8123(7) 0.3242(7) 0.7551(6) 0.0276(15) Uani 1 1 d . . .
H5 H 0.8911 0.2664 0.7977 0.041 Uiso 1 1 calc R . .
O6 O 0.3492(7) 1.1725(6) 0.8619(6) 0.0243(14) Uani 1 1 d . . .
O7 O 0.0631(7) 1.1868(6) 0.8864(6) 0.0251(14) Uani 1 1 d . . .
S1 S 0.3926(3) 0.7779(2) 0.60853(19) 0.0182(4) Uani 1 1 d . . .
O1W O 0.6889(8) 0.9440(8) 0.8571(6) 0.0383(17) Uani 1 1 d . . .
H1W H 0.5825 1.0416 0.8334 0.046 Uiso 1 1 d R . .
H2W H 0.6305 0.8665 0.9169 0.046 Uiso 1 1 d R . .

loop_
_atom_site_aniso_label
_atom_site_aniso_U_11
_atom_site_aniso_U_22
_atom_site_aniso_U_33
_atom_site_aniso_U_23
_atom_site_aniso_U_13
_atom_site_aniso_U_12
Re1 0.0112(2) 0.0123(2) 0.0184(3) -0.00306(15) -0.00317(17) -0.00037(15)
C1 0.025(5) 0.012(4) 0.031(5) -0.004(4) 0.008(4) -0.001(4)
C2 0.011(4) 0.012(4) 0.023(5) -0.007(3) -0.004(4) -0.003(3)
C3 0.016(4) 0.028(5) 0.028(5) -0.001(4) 0.003(4) -0.011(4)
C4 0.015(4) 0.018(4) 0.019(4) -0.002(3) -0.003(4) -0.001(3)
C5 0.014(4) 0.024(4) 0.029(5) -0.003(4) -0.008(4) 0.001(3)
C6 0.018(4) 0.022(4) 0.021(5) -0.002(3) -0.001(4) -0.011(4)
C7 0.013(4) 0.016(4) 0.027(5) 0.000(3) -0.004(4) -0.007(3)
C8 0.020(5) 0.013(4) 0.024(5) 0.001(3) 0.001(4) -0.003(4)
C9 0.014(4) 0.014(4) 0.024(5) -0.008(3) -0.002(4) -0.004(3)
N1 0.013(3) 0.017(3) 0.018(4) -0.005(3) 0.000(3) -0.003(3)
N2 0.018(4) 0.016(3) 0.028(4) -0.005(3) 0.002(3) -0.003(3)
O1 0.030(4) 0.032(3) 0.037(4) 0.003(3) -0.015(3) 0.003(3)
O2 0.012(3) 0.029(3) 0.034(4) -0.007(3) 0.005(3) -0.008(3)
O3 0.036(4) 0.034(4) 0.036(4) -0.019(3) 0.000(3) -0.012(3)
O4 0.017(3) 0.022(3) 0.023(3) -0.004(3) -0.007(3) 0.001(2)
O5 0.013(3) 0.029(3) 0.031(4) -0.003(3) -0.001(3) 0.006(2)
O6 0.020(3) 0.011(3) 0.043(4) -0.005(3) -0.010(3) -0.001(2)
O7 0.012(3) 0.019(3) 0.041(4) -0.008(3) -0.006(3) 0.005(2)
S1 0.0165(10) 0.0171(9) 0.0188(11) -0.0028(8) -0.0019(9) -0.0016(8)
O1W 0.029(4) 0.028(3) 0.043(4) -0.007(3) 0.006(3) 0.009(3)

loop_
_atom_type_symbol
_atom_type_description
_atom_type_scat_dispersion_real
_atom_type_scat_dispersion_imag
_atom_type_scat_source
C C 0.0181 0.0091 'International Tables Vol C Tables 4.2.6.8 and 6.1.1.4'
H H 0.0000 0.0000 'International Tables Vol C Tables 4.2.6.8 and 6.1.1.4'
N N 0.0311 0.0180 'International Tables Vol C Tables 4.2.6.8 and 6.1.1.4'
O O 0.0492 0.0322 'International Tables Vol C Tables 4.2.6.8 and 6.1.1.4'
S S 0.3331 0.5567 'International Tables Vol C Tables 4.2.6.8 and 6.1.1.4'
Re Re -5.2083 5.8923 'International Tables Vol C Tables 4.2.6.8 and 6.1.1.4'

loop_
_geom_angle_atom_site_label_1
_geom_angle_atom_site_label_2
_geom_angle_atom_site_label_3
_geom_angle
_geom_angle_site_symmetry_1
_geom_angle_site_symmetry_3
_geom_angle_publ_flag
C3 Re1 C1 89.7(4) . . ?
C3 Re1 C2 89.7(3) . . ?
C1 Re1 C2 88.4(3) . . ?
C3 Re1 N1 90.9(3) . . ?
C1 Re1 N1 176.8(3) . . ?
C2 Re1 N1 94.7(3) . . ?
C3 Re1 N2 177.7(3) . . ?
C1 Re1 N2 92.6(3) . . ?
C2 Re1 N2 90.8(3) . . ?
N1 Re1 N2 86.8(3) . . ?
C3 Re1 S1 98.2(3) . . ?
C1 Re1 S1 96.8(3) . . ?
C2 Re1 S1 170.5(2) . . ?
N1 Re1 S1 80.01(18) . . ?
N2 Re1 S1 81.10(19) . . ?
O1 C1 Re1 177.4(8) . . ?
O2 C2 Re1 176.7(6) . . ?
O3 C3 Re1 179.0(8) . . ?
N1 C4 C5 110.6(6) . . ?
N1 C4 C9 111.6(7) . . ?
C5 C4 C9 110.6(7) . . ?
N1 C4 H4 108.0 . . ?
C5 C4 H4 108.0 . . ?
C9 C4 H4 108.0 . . ?
C4 C5 S1 109.2(6) . . ?
C4 C5 H5A 109.8 . . ?
S1 C5 H5A 109.8 . . ?
C4 C5 H5B 109.8 . . ?
S1 C5 H5B 109.8 . . ?
H5A C5 H5B 108.3 . . ?
C7 C6 S1 113.1(6) . . ?
C7 C6 H6A 109.0 . . ?
S1 C6 H6A 109.0 . . ?
C7 C6 H6B 109.0 . . ?
S1 C6 H6B 109.0 . . ?
H6A C6 H6B 107.8 . . ?
N2 C7 C6 111.3(7) . . ?
N2 C7 C8 111.8(6) . . ?
C6 C7 C8 109.3(6) . . ?
N2 C7 H7 108.1 . . ?
C6 C7 H7 108.1 . . ?
C8 C7 H7 108.1 . . ?
O6 C8 O7 126.2(7) . . ?
O6 C8 C7 114.8(6) . . ?
O7 C8 C7 118.9(8) . . ?
O4 C9 O5 126.7(7) . . ?
O4 C9 C4 123.2(7) . . ?
O5 C9 C4 110.1(7) . . ?
C4 N1 Re1 112.6(5) . . ?
C4 N1 H1A 109.1 . . ?
Re1 N1 H1A 109.1 . . ?
C4 N1 H1B 109.1 . . ?
Re1 N1 H1B 109.1 . . ?
H1A N1 H1B 107.8 . . ?
C7 N2 Re1 117.0(5) . . ?
C7 N2 H2A 108.0 . . ?
Re1 N2 H2A 108.0 . . ?
C7 N2 H2B 108.0 . . ?
Re1 N2 H2B 108.0 . . ?
H2A N2 H2B 107.3 . . ?
C9 O5 H5 109.5 . . ?
C6 S1 C5 101.5(4) . . ?
C6 S1 Re1 98.2(3) . . ?
C5 S1 Re1 100.7(3) . . ?
H1W O1W H2W 101.6 . . ?

loop_
_geom_bond_atom_site_label_1
_geom_bond_atom_site_label_2
_geom_bond_distance
_geom_bond_site_symmetry_2
_geom_bond_publ_flag
Re1 C3 1.903(9) . ?
Re1 C1 1.903(9) . ?
Re1 C2 1.930(9) . ?
Re1 N1 2.212(6) . ?
Re1 N2 2.236(7) . ?
Re1 S1 2.472(2) . ?
C1 O1 1.185(11) . ?
C2 O2 1.136(10) . ?
C3 O3 1.166(10) . ?
C4 N1 1.473(9) . ?
C4 C5 1.517(12) . ?
C4 C9 1.524(11) . ?
C4 H4 1.0000 . ?
C5 S1 1.850(8) . ?
C5 H5A 0.9900 . ?
C5 H5B 0.9900 . ?
C6 C7 1.510(11) . ?
C6 S1 1.820(8) . ?
C6 H6A 0.9900 . ?
C6 H6B 0.9900 . ?
C7 N2 1.478(11) . ?
C7 C8 1.548(10) . ?
C7 H7 1.0000 . ?
C8 O6 1.251(10) . ?
C8 O7 1.255(9) . ?
C9 O4 1.205(10) . ?
C9 O5 1.307(9) . ?
N1 H1A 0.9200 . ?
N1 H1B 0.9200 . ?
N2 H2A 0.9200 . ?
N2 H2B 0.9200 . ?
O5 H5 0.8400 . ?
O1W H1W 1.0398 . ?
O1W H2W 0.9801 . ?

loop_
_geom_hbond_atom_site_label_D
_geom_hbond_atom_site_label_H
_geom_hbond_atom_site_label_A
_geom_hbond_distance_DH
_geom_hbond_distance_HA
_geom_hbond_distance_DA
_geom_hbond_angle_DHA
_geom_hbond_site_symmetry_A
N1 H1A O4 0.92 2.14 3.056(9) 177.1 2_667
N1 H1B O6 0.92 2.03 2.865(8) 149.4 1_545
N1 H1B O2 0.92 2.45 2.896(9) 110.0 2_567
N2 H2B O7 0.92 2.26 3.078(10) 147.3 2_577
N2 H2B O4 0.92 2.57 3.209(9) 127.1 2_667
O5 H5 O7 0.84 1.75 2.573(8) 167.8 1_645
O1W H1W O6 1.04 1.89 2.860(8) 154.1 .
O1W H2W O6 0.98 2.41 3.015(9) 119.3 2_677

loop_
_geom_torsion_atom_site_label_1
_geom_torsion_atom_site_label_2
_geom_torsion_atom_site_label_3
_geom_torsion_atom_site_label_4
_geom_torsion
_geom_torsion_site_symmetry_1
_geom_torsion_site_symmetry_2
_geom_torsion_site_symmetry_3
_geom_torsion_site_symmetry_4
_geom_torsion_publ_flag
C3 Re1 C1 O1 37(16) . . . . ?
C2 Re1 C1 O1 -53(16) . . . . ?
N1 Re1 C1 O1 136(14) . . . . ?
N2 Re1 C1 O1 -144(16) . . . . ?
S1 Re1 C1 O1 135(16) . . . . ?
C3 Re1 C2 O2 -172(12) . . . . ?
C1 Re1 C2 O2 -82(12) . . . . ?
N1 Re1 C2 O2 97(12) . . . . ?
N2 Re1 C2 O2 11(12) . . . . ?
S1 Re1 C2 O2 42(13) . . . . ?
C1 Re1 C3 O3 -98(47) . . . . ?
C2 Re1 C3 O3 -10(47) . . . . ?
N1 Re1 C3 O3 85(47) . . . . ?
N2 Re1 C3 O3 93(47) . . . . ?
S1 Re1 C3 O3 165(47) . . . . ?
N1 C4 C5 S1 -53.8(8) . . . . ?
C9 C4 C5 S1 -178.0(5) . . . . ?
S1 C6 C7 N2 -50.7(8) . . . . ?
S1 C6 C7 C8 -174.7(5) . . . . ?
N2 C7 C8 O6 166.4(7) . . . . ?
C6 C7 C8 O6 -69.9(9) . . . . ?
N2 C7 C8 O7 -14.5(11) . . . . ?
C6 C7 C8 O7 109.2(8) . . . . ?
N1 C4 C9 O4 -7.9(11) . . . . ?
C5 C4 C9 O4 115.7(9) . . . . ?
N1 C4 C9 O5 173.5(7) . . . . ?
C5 C4 C9 O5 -63.0(9) . . . . ?
C5 C4 N1 Re1 57.5(8) . . . . ?
C9 C4 N1 Re1 -178.9(5) . . . . ?
C3 Re1 N1 C4 67.9(6) . . . . ?
C1 Re1 N1 C4 -32(5) . . . . ?
C2 Re1 N1 C4 157.7(5) . . . . ?
N2 Re1 N1 C4 -111.8(5) . . . . ?
S1 Re1 N1 C4 -30.3(5) . . . . ?
C6 C7 N2 Re1 36.6(8) . . . . ?
C8 C7 N2 Re1 159.2(5) . . . . ?
C3 Re1 N2 C7 63(7) . . . . ?
C1 Re1 N2 C7 -106.5(6) . . . . ?
C2 Re1 N2 C7 165.0(6) . . . . ?
N1 Re1 N2 C7 70.4(6) . . . . ?
S1 Re1 N2 C7 -10.0(5) . . . . ?
C7 C6 S1 C5 -65.0(6) . . . . ?
C7 C6 S1 Re1 37.7(6) . . . . ?
C4 C5 S1 C6 126.4(6) . . . . ?
C4 C5 S1 Re1 25.6(6) . . . . ?
C3 Re1 S1 C6 168.7(4) . . . . ?
C1 Re1 S1 C6 78.0(4) . . . . ?
C2 Re1 S1 C6 -45.2(13) . . . . ?
N1 Re1 S1 C6 -101.9(3) . . . . ?
N2 Re1 S1 C6 -13.6(3) . . . . ?
C3 Re1 S1 C5 -87.9(4) . . . . ?
C1 Re1 S1 C5 -178.6(4) . . . . ?
C2 Re1 S1 C5 58.2(13) . . . . ?
N1 Re1 S1 C5 1.5(3) . . . . ?
N2 Re1 S1 C5 89.8(3) . . . . ?
